data_7232657
loop_
_publ_author_name
'Zou, Lifei'
'Yuan, Jiaqi'
'Yuan, Yang'
'Gu, Jiaming'
'Li, Guanghua'
'Zhang, Lirong'
'Liu, Yunling'

_publ_section_title
;
 A Zn(ii) metal--organic framework constructed by a mixed-ligand strategy
 for CO2 capture and gas separation
;
_journal_issue 21
_journal_name_full CrystEngComm
_journal_page_first 3289
_journal_paper_doi 10.1039/C9CE00343F
_journal_volume 21
_journal_year 2019
_chemical_formula_moiety '0.25(C72 H32 N20 O32 Zn8)'
_chemical_formula_sum 'C29 H37 N9 O11 Zn2'
_chemical_formula_weight 818.42
_space_group_crystal_system monoclinic
_space_group_IT_number 12
_space_group_name_Hall '-C 2y'
_space_group_name_H-M_alt 'C 1 2/m 1'
_symmetry_space_group_name_Hall '-C 2y'
_symmetry_space_group_name_H-M 'C 1 2/m 1'
_atom_sites_solution_hydrogens geom
_audit_creation_date 2019-02-26
_audit_creation_method
;
Olex2 1.2
(compiled 2018.05.29 svn.r3508 for OlexSys, GUI svn.r5506)
;
_audit_update_record
;
2019-04-02 deposited with the CCDC.    2019-04-24 downloaded from the CCDC.
;
_cell_angle_alpha 90
_cell_angle_beta 133.285(6)
_cell_angle_gamma 90
_cell_formula_units_Z 4
_cell_length_a 20.076(5)
_cell_length_b 19.744(4)
_cell_length_c 14.250(3)
_cell_measurement_reflns_used 5221
_cell_measurement_temperature 293(2)
_cell_measurement_theta_max 25.159
_cell_measurement_theta_min 2.788
_cell_volume 4111.8(16)
_computing_cell_refinement 'SAINT v8.37A (Bruker, 2015)'
_computing_data_reduction 'SAINT v8.37A (Bruker, 2015)'
_computing_molecular_graphics 'Olex2 (Dolomanov et al., 2009)'
_computing_publication_material 'Olex2 (Dolomanov et al., 2009)'
_computing_structure_refinement 'ShelXL (Sheldrick, 2015)'
_diffrn_ambient_temperature 293(2)
_diffrn_measured_fraction_theta_full 0.997
_diffrn_measured_fraction_theta_max 0.997
_diffrn_measurement_device_type 'CCD area detector'
_diffrn_measurement_method 'phi and omega scans'
_diffrn_radiation_monochromator graphite
_diffrn_radiation_type MoK\a
_diffrn_radiation_wavelength 0.71073
_diffrn_reflns_av_R_equivalents 0.0560
_diffrn_reflns_av_unetI/netI 0.0418
_diffrn_reflns_Laue_measured_fraction_full 0.997
_diffrn_reflns_Laue_measured_fraction_max 0.997
_diffrn_reflns_limit_h_max 23
_diffrn_reflns_limit_h_min -23
_diffrn_reflns_limit_k_max 23
_diffrn_reflns_limit_k_min -23
_diffrn_reflns_limit_l_max 16
_diffrn_reflns_limit_l_min -16
_diffrn_reflns_number 17414
_diffrn_reflns_point_group_measured_fraction_full 0.997
_diffrn_reflns_point_group_measured_fraction_max 0.997
_diffrn_reflns_theta_full 25.005
_diffrn_reflns_theta_max 25.005
_diffrn_reflns_theta_min 2.848
_exptl_absorpt_coefficient_mu 1.196
_exptl_absorpt_correction_type none
_exptl_crystal_density_diffrn 1.322
_exptl_crystal_description block
_exptl_crystal_F_000 1100
_exptl_crystal_size_max 0.19
_exptl_crystal_size_mid 0.17
_exptl_crystal_size_min 0.16
_refine_diff_density_max 0.503
_refine_diff_density_min -0.422
_refine_diff_density_rms 0.059
_refine_ls_extinction_method none
_refine_ls_goodness_of_fit_ref 1.041
_refine_ls_hydrogen_treatment constr
_refine_ls_matrix_type full
_refine_ls_number_parameters 153
_refine_ls_number_reflns 3727
_refine_ls_number_restraints 0
_refine_ls_restrained_S_all 1.041
_refine_ls_R_factor_all 0.0454
_refine_ls_R_factor_gt 0.0306
_refine_ls_shift/su_max 0.000
_refine_ls_shift/su_mean 0.000
_refine_ls_structure_factor_coef Fsqd
_refine_ls_weighting_details 'w=1/[\s^2^(Fo^2^)+(0.0493P)^2^+2.0065P] where P=(Fo^2^+2Fc^2^)/3'
_refine_ls_weighting_scheme calc
_refine_ls_wR_factor_gt 0.0846
_refine_ls_wR_factor_ref 0.0917
_reflns_Friedel_coverage 0.000
_reflns_number_gt 2825
_reflns_number_total 3727
_reflns_threshold_expression 'I > 2\s(I)'
_cod_data_source_file c9ce00343f2.cif
_cod_data_source_block compound1
_cod_depositor_comments 'Adding full bibliography for 7232657.cif.'
_cod_original_cell_volume 4112.0(16)
_cod_database_code 7232657
_shelx_shelxl_version_number 2014/7
_shelx_space_group_comment
;
The symmetry employed for this shelxl refinement is uniquely defined
by the following loop, which should always be used as a source of
symmetry information in preference to the above space-group names.
They are only intended as comments.
;
_shelx_estimated_absorpt_t_max 0.832
_shelx_estimated_absorpt_t_min 0.805
_olex2_refinement_description
;
1. Fixed Uiso
 At 1.2 times of:
  All C(H) groups
2.a Aromatic/amide H refined with riding coordinates:
 C3(H3), C4(H4), C6(H6), C9(H9)
;
_platon_squeeze_void_probe_radius 1.20
_olex2_submission_special_instructions 'No special instructions were received'

loop_
_space_group_symop_operation_xyz
'x, y, z'
'-x, y, -z'
'x+1/2, y+1/2, z'
'-x+1/2, y+1/2, -z'
'-x, -y, -z'
'x, -y, z'
'-x+1/2, -y+1/2, -z'
'x+1/2, -y+1/2, z'

loop_
_atom_site_label
_atom_site_type_symbol
_atom_site_fract_x
_atom_site_fract_y
_atom_site_fract_z
_atom_site_U_iso_or_equiv
_atom_site_adp_type
_atom_site_occupancy
_atom_site_site_symmetry_order
_atom_site_calc_flag
_atom_site_refinement_flags_posn
_atom_site_refinement_flags_adp
_atom_site_refinement_flags_occupancy
_atom_site_disorder_assembly
_atom_site_disorder_group
Zn1 Zn 0.5000 0.59563(2) 0.5000 0.02116(13) Uani 1 2 d S T P B .
Zn2 Zn 0.47790(3) 0.5000 0.08010(4) 0.01936(13) Uani 1 2 d S T P . .
O1 O 0.61161(15) 0.64860(11) 0.6097(2) 0.0517(6) Uani 1 1 d . . . . .
O2 O 0.5630(2) 0.69457(14) 0.4316(3) 0.0881(10) Uani 1 1 d . . . . .
O3 O 0.88549(16) 0.92827(11) 0.9534(2) 0.0519(6) Uani 1 1 d . . . A 1
O4 O 0.92328(16) 0.92734(11) 0.8382(2) 0.0487(6) Uani 1 1 d . . . A 1
N1 N 0.7399(2) 0.73283(13) 0.5248(3) 0.0508(8) Uani 1 1 d . . . A 1
N2 N 0.48892(15) 0.53446(9) 0.3773(2) 0.0230(5) Uani 1 1 d . . . B 1
N3 N 0.4754(2) 0.5000 0.2181(3) 0.0242(7) Uani 1 2 d S T P B 1
C1 C 0.7426(2) 0.76909(15) 0.6140(3) 0.0460(9) Uani 1 1 d . . . A 1
C2 C 0.6856(3) 0.74670(16) 0.6307(3) 0.0537(10) Uani 1 1 d . . . A 1
C3 C 0.6935(3) 0.7775(2) 0.7251(4) 0.0802(15) Uani 1 1 d . . . A 1
H3 H 0.6566 0.7627 0.7385 0.096 Uiso 1 1 calc R . . A 1
C4 C 0.7539(3) 0.82905(19) 0.7991(4) 0.0736(13) Uani 1 1 d . . . A 1
H4 H 0.7569 0.8494 0.8608 0.088 Uiso 1 1 calc R . . A 1
C5 C 0.8112(2) 0.85131(16) 0.7822(3) 0.0472(9) Uani 1 1 d . . . A 1
C6 C 0.8049(2) 0.82100(15) 0.6892(3) 0.0455(9) Uani 1 1 d . . . A 1
H6 H 0.8425 0.8354 0.6768 0.055 Uiso 1 1 calc R . . A 1
C7 C 0.6149(3) 0.69295(17) 0.5480(4) 0.0512(9) Uani 1 1 d . . . A 1
C8 C 0.8787(2) 0.90710(14) 0.8649(3) 0.0402(8) Uani 1 1 d . . . A 1
C9 C 0.48118(19) 0.55242(12) 0.2818(3) 0.0283(6) Uani 1 1 d . . . B 1
H9 H 0.4798 0.5973 0.2607 0.034 Uiso 1 1 calc R . . B 1

loop_
_atom_site_aniso_label
_atom_site_aniso_U_11
_atom_site_aniso_U_22
_atom_site_aniso_U_33
_atom_site_aniso_U_23
_atom_site_aniso_U_13
_atom_site_aniso_U_12
Zn1 0.0362(3) 0.0161(2) 0.0236(3) 0.000 0.0253(2) 0.000
Zn2 0.0311(3) 0.0178(2) 0.0176(2) 0.000 0.0200(2) 0.000
O1 0.0600(15) 0.0508(13) 0.0575(15) -0.0191(11) 0.0455(14) -0.0279(11)
O2 0.130(3) 0.0844(19) 0.0659(19) -0.0407(16) 0.073(2) -0.0733(19)
O3 0.0699(16) 0.0542(13) 0.0526(15) -0.0344(11) 0.0501(14) -0.0347(12)
O4 0.0659(15) 0.0518(13) 0.0470(14) -0.0272(11) 0.0458(13) -0.0368(12)
N1 0.080(2) 0.0492(16) 0.0588(18) -0.0307(14) 0.0611(17) -0.0358(15)
N2 0.0413(13) 0.0168(9) 0.0235(11) -0.0013(9) 0.0270(11) -0.0005(9)
N3 0.0419(19) 0.0197(15) 0.0237(17) 0.000 0.0275(16) 0.000
C1 0.069(2) 0.0494(18) 0.048(2) -0.0294(16) 0.0508(19) -0.0312(17)
C2 0.082(3) 0.054(2) 0.063(2) -0.0356(18) 0.064(2) -0.0433(19)
C3 0.118(4) 0.090(3) 0.103(3) -0.065(3) 0.103(3) -0.076(3)
C4 0.113(3) 0.081(3) 0.087(3) -0.064(2) 0.092(3) -0.066(2)
C5 0.069(2) 0.0480(19) 0.049(2) -0.0270(16) 0.050(2) -0.0311(17)
C6 0.069(2) 0.0445(18) 0.055(2) -0.0256(15) 0.054(2) -0.0319(16)
C7 0.075(3) 0.051(2) 0.064(3) -0.0333(18) 0.062(2) -0.0350(18)
C8 0.054(2) 0.0353(16) 0.0393(19) -0.0153(14) 0.0353(18) -0.0185(14)
C9 0.0517(18) 0.0172(12) 0.0304(15) 0.0002(11) 0.0337(15) -0.0010(12)

loop_
_atom_type_symbol
_atom_type_description
_atom_type_scat_dispersion_real
_atom_type_scat_dispersion_imag
_atom_type_scat_source
C C 0.0033 0.0016 'International Tables Vol C Tables 4.2.6.8 and 6.1.1.4'
H H 0.0000 0.0000 'International Tables Vol C Tables 4.2.6.8 and 6.1.1.4'
N N 0.0061 0.0033 'International Tables Vol C Tables 4.2.6.8 and 6.1.1.4'
O O 0.0106 0.0060 'International Tables Vol C Tables 4.2.6.8 and 6.1.1.4'
Zn Zn 0.2839 1.4301 'International Tables Vol C Tables 4.2.6.8 and 6.1.1.4'

loop_
_geom_angle_atom_site_label_1
_geom_angle_atom_site_label_2
_geom_angle_atom_site_label_3
_geom_angle
_geom_angle_site_symmetry_1
_geom_angle_site_symmetry_3
O1 Zn1 O1 114.67(15) 2_656 .
O1 Zn1 N2 113.80(9) . .
O1 Zn1 N2 104.21(9) 2_656 .
O1 Zn1 N2 113.80(9) 2_656 2_656
O1 Zn1 N2 104.21(9) . 2_656
N2 Zn1 N2 106.07(11) 2_656 .
O3 Zn2 Zn2 83.59(7) 8_464 5_665
O3 Zn2 Zn2 83.59(7) 3_444 5_665
O3 Zn2 O3 88.57(14) 3_444 8_464
O3 Zn2 O4 87.43(10) 3_444 4_646
O3 Zn2 O4 159.19(9) 3_444 7_666
O3 Zn2 O4 87.43(10) 8_464 7_666
O3 Zn2 O4 159.19(9) 8_464 4_646
O4 Zn2 Zn2 75.67(6) 4_646 5_665
O4 Zn2 Zn2 75.67(6) 7_666 5_665
O4 Zn2 O4 89.10(14) 7_666 4_646
N3 Zn2 Zn2 168.44(9) . 5_665
N3 Zn2 O3 104.54(9) . 3_444
N3 Zn2 O3 104.54(9) . 8_464
N3 Zn2 O4 96.24(9) . 7_666
N3 Zn2 O4 96.24(9) . 4_646
C7 O1 Zn1 113.1(2) . .
C8 O3 Zn2 122.3(2) . 3_556
C8 O4 Zn2 131.81(19) . 7_666
N1 N1 C1 114.1(3) 7_666 .
N2 N2 Zn1 126.97(6) 6_565 .
C9 N2 Zn1 127.30(16) . .
C9 N2 N2 105.73(13) . 6_565
C9 N3 Zn2 128.52(15) . .
C9 N3 Zn2 128.52(15) 6_565 .
C9 N3 C9 102.3(3) . 6_565
C2 C1 N1 117.4(3) . .
C6 C1 N1 121.4(3) . .
C6 C1 C2 121.0(3) . .
C1 C2 C7 122.6(3) . .
C3 C2 C1 117.9(3) . .
C3 C2 C7 119.5(3) . .
C2 C3 H3 119.1 . .
C4 C3 C2 121.9(3) . .
C4 C3 H3 119.1 . .
C3 C4 H4 120.0 . .
C3 C4 C5 120.0(3) . .
C5 C4 H4 120.0 . .
C4 C5 C8 120.2(3) . .
C6 C5 C4 119.0(3) . .
C6 C5 C8 120.8(3) . .
C1 C6 H6 119.9 . .
C5 C6 C1 120.2(3) . .
C5 C6 H6 119.9 . .
O1 C7 C2 114.5(3) . .
O2 C7 O1 124.1(3) . .
O2 C7 C2 121.3(3) . .
O3 C8 O4 126.6(3) . .
O3 C8 C5 117.0(3) . .
O4 C8 C5 116.4(3) . .
N2 C9 N3 113.1(2) . .
N2 C9 H9 123.4 . .
N3 C9 H9 123.4 . .

loop_
_geom_bond_atom_site_label_1
_geom_bond_atom_site_label_2
_geom_bond_distance
_geom_bond_site_symmetry_2
Zn1 O1 1.938(2) 2_656
Zn1 O1 1.938(2) .
Zn1 N2 2.008(2) 2_656
Zn1 N2 2.008(2) .
Zn2 Zn2 2.9626(9) 5_665
Zn2 O3 2.0285(19) 3_444
Zn2 O3 2.0285(19) 8_464
Zn2 O4 2.0451(19) 4_646
Zn2 O4 2.0451(19) 7_666
Zn2 N3 2.000(3) .
O1 C7 1.274(4) .
O2 C7 1.212(4) .
O3 Zn2 2.0285(19) 3_556
O3 C8 1.245(4) .
O4 Zn2 2.0451(19) 7_666
O4 C8 1.253(4) .
N1 N1 1.229(5) 7_666
N1 C1 1.428(4) .
N2 N2 1.361(4) 6_565
N2 C9 1.308(3) .
N3 C9 1.329(3) 6_565
N3 C9 1.329(3) .
C1 C2 1.390(4) .
C1 C6 1.388(4) .
C2 C3 1.383(4) .
C2 C7 1.496(4) .
C3 H3 0.9300 .
C3 C4 1.366(5) .
C4 H4 0.9300 .
C4 C5 1.399(5) .
C5 C6 1.378(4) .
C5 C8 1.500(4) .
C6 H6 0.9300 .
C9 H9 0.9300 .

loop_
_platon_squeeze_void_nr
_platon_squeeze_void_average_x
_platon_squeeze_void_average_y
_platon_squeeze_void_average_z
_platon_squeeze_void_volume
_platon_squeeze_void_count_electrons
_platon_squeeze_void_content
1 0.273 -0.010 0.024 2541 469 ' '
